data_4317824
loop_
_publ_author_name
'Yoshiki Ohgo'
'Takahisa Ikeue'
'Mikio Nakamura'

_publ_contact_author_address
;
Department of Chemistry
Toho University
5-21-16 Omorinishi Ota-ku Tokyo 143 Japan
;
_publ_contact_author_email yohgo@med.toho-u.ac.jp
_publ_contact_author_fax '81 3 5493 5430'
_publ_contact_author_name 'Ohgo, Yoshiki'
_publ_contact_author_phone '81 3 3762 4151 x2551'
_publ_section_title
;
 Observation of the Structural Consequences of a Reversible S=3/2 and
 S=1/2 Spin Crossover in the Single Crystal
;
_journal_name_full 'Inorganic Chemistry'
_journal_page_first 1698
_journal_page_last 1700
_journal_paper_doi 10.1021/ic015620v
_journal_volume 41
_journal_year 2002
_chemical_formula_moiety 'C72 H36 Fe N6, C H Cl3, Cl O4'
_chemical_formula_sum 'C72 H74 Cl5 Fe N6 O4'
_chemical_formula_weight 1320.47
_chemical_name_common porphyrin
_chemical_name_systematic
;
[(2,3,7,8,12,13,17,18-octaethyl-5,10,15,20-
tetraphenylporphyrinato)iron(III)bispyridine]
perchlorate
;
_space_group_IT_number 14
_symmetry_cell_setting monoclinic
_symmetry_space_group_name_Hall '-P 2yn'
_symmetry_space_group_name_H-M 'P 1 21/n 1'
_atom_sites_solution_hydrogens geom
_atom_sites_solution_primary direct
_atom_sites_solution_secondary difmap
_audit_creation_method SHELXL-97
_cell_angle_alpha 90.00
_cell_angle_beta 101.375(3)
_cell_angle_gamma 90.00
_cell_formula_units_Z 4
_cell_length_a 13.800(2)
_cell_length_b 17.870(2)
_cell_length_c 26.237(3)
_cell_measurement_reflns_used 125642
_cell_measurement_temperature 180
_cell_measurement_theta_max 27.5
_cell_measurement_theta_min 0.8
_cell_volume 6343.1(14)
_computing_cell_refinement
;
MSC/AFC Diffractometer Control Software
;
_computing_data_collection
;
MSC/AFC Diffractometer Control Software
(Molecular Structure Corporation, 1992a)
;
_computing_data_reduction
;
MSC/AFC Diffractometer Control Software. Data Reduction:
TEXSAN (Molecular Structure Corporation, 1992b)
;
_computing_molecular_graphics 'SV (Nemoto & Ohashi, 1993)'
_computing_publication_material SHELXL-97
_computing_structure_refinement 'SHELXL-97 (Sheldrick, 1997)'
_computing_structure_solution 'SIR-97(Altomare, A. et al., 1999)'
_diffrn_ambient_temperature 180
_diffrn_detector_area_resol_mean 10
_diffrn_measured_fraction_theta_full 0.862
_diffrn_measured_fraction_theta_max 0.862
_diffrn_measurement_device_type 'RIGAKU RAXIS-RAPID Imaging Plate'
_diffrn_measurement_method \w-scan
_diffrn_radiation_monochromator graphite
_diffrn_radiation_source 'rotating anode'
_diffrn_radiation_type MoK\a
_diffrn_radiation_wavelength 0.71069
_diffrn_reflns_av_R_equivalents 0.1073
_diffrn_reflns_av_sigmaI/netI 0.1236
_diffrn_reflns_limit_h_max 17
_diffrn_reflns_limit_h_min -17
_diffrn_reflns_limit_k_max 23
_diffrn_reflns_limit_k_min -23
_diffrn_reflns_limit_l_max 33
_diffrn_reflns_limit_l_min -34
_diffrn_reflns_number 23792
_diffrn_reflns_theta_full 27.48
_diffrn_reflns_theta_max 27.48
_diffrn_reflns_theta_min 2.28
_diffrn_standards_decay_% none
_exptl_absorpt_coefficient_mu 0.505
_exptl_absorpt_correction_T_max 0.951
_exptl_absorpt_correction_T_min 0.901
_exptl_absorpt_correction_type multi-scan
_exptl_absorpt_process_details
;
ABSCOR(Higashi et al., 1968)
;
_exptl_crystal_colour purple
_exptl_crystal_density_diffrn 1.383
_exptl_crystal_density_method 'not measured'
_exptl_crystal_description prismatic
_exptl_crystal_F_000 2764
_exptl_crystal_size_max 0.2
_exptl_crystal_size_mid 0.2
_exptl_crystal_size_min 0.1
_refine_diff_density_max 1.453
_refine_diff_density_min -0.672
_refine_diff_density_rms 0.098
_refine_ls_extinction_coef 0.0032(5)
_refine_ls_extinction_expression Fc^*^=kFc[1+0.001xFc^2^\l^3^/sin(2\q)]^-1/4^
_refine_ls_extinction_method SHELXL
_refine_ls_goodness_of_fit_ref 0.978
_refine_ls_hydrogen_treatment constr
_refine_ls_matrix_type full
_refine_ls_number_parameters 832
_refine_ls_number_reflns 12940
_refine_ls_number_restraints 0
_refine_ls_restrained_S_all 0.978
_refine_ls_R_factor_all 0.1544
_refine_ls_R_factor_gt 0.0943
_refine_ls_shift/su_max 0.001
_refine_ls_shift/su_mean 0.000
_refine_ls_structure_factor_coef Fsqd
_refine_ls_weighting_details 'w=1/[\s^2^(Fo^2^)+(0.1356P)^2^] where P=(Fo^2^+2Fc^2^)/3'
_refine_ls_weighting_scheme calc
_refine_ls_wR_factor_gt 0.1958
_refine_ls_wR_factor_ref 0.2237
_reflns_number_gt 8188
_reflns_number_total 12940
_reflns_threshold_expression >2sigma(I)
_cod_data_source_file ic015620v_2.cif
_cod_data_source_block oetppfepy2-180K
_cod_depositor_comments
;
The following automatic conversions were performed:

'_refine_ls_weighting_scheme' value 'calc
w=1/[\s^2^(Fo^2^)+(0.1356P)^2^] where P=(Fo^2^+2Fc^2^)/3' was changed
to 'calc'. New tag '_refine_ls_weighting_details' was created. The
value of the new tag was set to 'w=1/[\s^2^(Fo^2^)+(0.1356P)^2^]
where P=(Fo^2^+2Fc^2^)/3'.

Automatic conversion script
Id: cif_fix_values 3143 2015-03-26 13:38:13Z robertas 
;
_cod_original_cell_volume 6343.3(12)
_cod_database_code 4317824

loop_
_symmetry_equiv_pos_as_xyz
'x, y, z'
'-x+1/2, y+1/2, -z+1/2'
'-x, -y, -z'
'x-1/2, -y-1/2, z-1/2'

loop_
_atom_site_label
_atom_site_type_symbol
_atom_site_fract_x
_atom_site_fract_y
_atom_site_fract_z
_atom_site_U_iso_or_equiv
_atom_site_adp_type
_atom_site_occupancy
_atom_site_calc_flag
_atom_site_refinement_flags
_atom_site_disorder_assembly
_atom_site_disorder_group
Fe1 Fe 0.51739(3) 0.35639(3) 0.156167(17) 0.02318(15) Uani 1 d . . .
Cl1 Cl 0.01018(12) 0.18067(9) 0.10952(6) 0.0692(4) Uani 1 d . . .
Cl2 Cl 0.12903(12) 0.27455(11) 0.18602(6) 0.0773(5) Uani 1 d . . .
Cl3 Cl 0.06297(16) 0.03156(17) -0.04354(9) 0.1092(8) Uani 1 d . . .
Cl4 Cl 0.26974(16) 0.01660(11) -0.04095(9) 0.0918(6) Uani 1 d . . .
Cl5 Cl 0.81898(11) 0.10202(7) 0.19684(5) 0.0558(3) Uani 1 d . . .
O1 O 0.7534(6) 0.0776(4) 0.1478(2) 0.119(2) Uani 1 d . . .
O2 O 0.9131(5) 0.0790(6) 0.2071(4) 0.180(5) Uani 1 d . . .
O3 O 0.8120(4) 0.1787(3) 0.1868(3) 0.0965(16) Uani 1 d . . .
O4 O 0.7694(3) 0.0801(3) 0.23633(15) 0.0793(14) Uani 1 d . . .
N1 N 0.6548(2) 0.33310(18) 0.15470(10) 0.0252(6) Uani 1 d . . .
N2 N 0.5537(2) 0.37763(18) 0.23073(10) 0.0250(6) Uani 1 d . . .
N3 N 0.3827(2) 0.39034(18) 0.15586(11) 0.0279(6) Uani 1 d . . .
N4 N 0.4776(2) 0.32392(18) 0.08397(10) 0.0259(6) Uani 1 d . . .
N5 N 0.5437(2) 0.4627(2) 0.13412(12) 0.0322(7) Uani 1 d . . .
N6 N 0.4877(2) 0.2496(2) 0.17620(11) 0.0329(7) Uani 1 d . . .
C1 C 0.6906(2) 0.3215(2) 0.11054(13) 0.0258(7) Uani 1 d . . .
C2 C 0.7907(2) 0.3459(2) 0.11845(13) 0.0272(7) Uani 1 d . . .
C3 C 0.8176(2) 0.3673(2) 0.16875(13) 0.0261(7) Uani 1 d . . .
C4 C 0.7334(2) 0.3562(2) 0.19209(13) 0.0259(7) Uani 1 d . . .
C5 C 0.7292(2) 0.3547(2) 0.24481(13) 0.0253(7) Uani 1 d . . .
C6 C 0.6398(2) 0.3521(2) 0.26148(12) 0.0250(7) Uani 1 d . . .
C7 C 0.6200(3) 0.3288(2) 0.31088(13) 0.0285(7) Uani 1 d . . .
C8 C 0.5247(3) 0.3465(2) 0.31132(13) 0.0289(7) Uani 1 d . . .
C9 C 0.4865(3) 0.3807(2) 0.26207(13) 0.0285(7) Uani 1 d . . .
C10 C 0.3981(3) 0.4192(2) 0.24697(13) 0.0286(7) Uani 1 d . . .
C11 C 0.3583(3) 0.4327(2) 0.19395(13) 0.0291(7) Uani 1 d . . .
C12 C 0.2794(3) 0.4816(2) 0.17234(14) 0.0299(7) Uani 1 d . . .
C13 C 0.2507(3) 0.4630(2) 0.12148(14) 0.0297(7) Uani 1 d . . .
C14 C 0.3138(3) 0.4044(2) 0.11151(13) 0.0298(8) Uani 1 d . . .
C15 C 0.3052(3) 0.3586(2) 0.06825(13) 0.0298(7) Uani 1 d . . .
C16 C 0.3795(3) 0.3115(2) 0.06008(13) 0.0291(7) Uani 1 d . . .
C17 C 0.3757(3) 0.2497(2) 0.02575(13) 0.0302(8) Uani 1 d . . .
C18 C 0.4697(3) 0.2281(2) 0.02621(13) 0.0326(8) Uani 1 d . . .
C19 C 0.5333(3) 0.2768(2) 0.06041(12) 0.0280(7) Uani 1 d . . .
C20 C 0.6354(3) 0.2849(2) 0.06753(12) 0.0277(7) Uani 1 d . . .
C21 C 0.8537(3) 0.3542(2) 0.07843(14) 0.0330(8) Uani 1 d . . .
H21A H 0.9221 0.3601 0.0958 0.040 Uiso 1 calc R . .
H21B H 0.8489 0.3090 0.0576 0.040 Uiso 1 calc R . .
C22 C 0.8238(4) 0.4197(3) 0.04345(18) 0.0492(11) Uani 1 d . . .
H22A H 0.7617 0.4092 0.0207 0.074 Uiso 1 calc R . .
H22B H 0.8733 0.4288 0.0231 0.074 Uiso 1 calc R . .
H22C H 0.8171 0.4631 0.0640 0.074 Uiso 1 calc R . .
C23 C 0.9094(3) 0.4098(3) 0.19205(15) 0.0365(9) Uani 1 d . . .
H23A H 0.9343 0.3921 0.2271 0.044 Uiso 1 calc R . .
H23B H 0.9599 0.4010 0.1717 0.044 Uiso 1 calc R . .
C24 C 0.8884(4) 0.4911(3) 0.1932(2) 0.0567(13) Uani 1 d . . .
H24A H 0.8602 0.5080 0.1587 0.085 Uiso 1 calc R . .
H24B H 0.9488 0.5178 0.2058 0.085 Uiso 1 calc R . .
H24C H 0.8427 0.5003 0.2158 0.085 Uiso 1 calc R . .
C25 C 0.6858(3) 0.2821(3) 0.35000(14) 0.0381(9) Uani 1 d . . .
H25A H 0.6598 0.2797 0.3817 0.046 Uiso 1 calc R . .
H25B H 0.7511 0.3045 0.3582 0.046 Uiso 1 calc R . .
C26 C 0.6931(4) 0.2045(3) 0.32905(19) 0.0466(11) Uani 1 d . . .
H26A H 0.6280 0.1836 0.3191 0.070 Uiso 1 calc R . .
H26B H 0.7320 0.1737 0.3554 0.070 Uiso 1 calc R . .
H26C H 0.7238 0.2066 0.2993 0.070 Uiso 1 calc R . .
C27 C 0.4670(3) 0.3202(3) 0.35016(13) 0.0334(8) Uani 1 d . . .
H27A H 0.5120 0.3053 0.3817 0.040 Uiso 1 calc R . .
H27B H 0.4266 0.3610 0.3587 0.040 Uiso 1 calc R . .
C28 C 0.4024(4) 0.2560(3) 0.32988(18) 0.0478(11) Uani 1 d . . .
H28A H 0.3523 0.2724 0.3013 0.072 Uiso 1 calc R . .
H28B H 0.3718 0.2367 0.3570 0.072 Uiso 1 calc R . .
H28C H 0.4415 0.2175 0.3183 0.072 Uiso 1 calc R . .
C29 C 0.2465(3) 0.5493(3) 0.19748(16) 0.0381(9) Uani 1 d . . .
H29A H 0.2300 0.5353 0.2304 0.046 Uiso 1 calc R . .
H29B H 0.1874 0.5693 0.1755 0.046 Uiso 1 calc R . .
C30 C 0.3249(4) 0.6088(3) 0.2066(2) 0.0573(13) Uani 1 d . . .
H30A H 0.3833 0.5894 0.2287 0.086 Uiso 1 calc R . .
H30B H 0.3013 0.6512 0.2231 0.086 Uiso 1 calc R . .
H30C H 0.3401 0.6239 0.1740 0.086 Uiso 1 calc R . .
C31 C 0.1740(3) 0.5025(2) 0.08303(14) 0.0342(8) Uani 1 d . . .
H31A H 0.1797 0.4872 0.0483 0.041 Uiso 1 calc R . .
H31B H 0.1863 0.5559 0.0859 0.041 Uiso 1 calc R . .
C32 C 0.0705(3) 0.4872(3) 0.0904(2) 0.0508(12) Uani 1 d . . .
H32A H 0.0556 0.4350 0.0844 0.076 Uiso 1 calc R . .
H32B H 0.0247 0.5167 0.0662 0.076 Uiso 1 calc R . .
H32C H 0.0650 0.5000 0.1252 0.076 Uiso 1 calc R . .
C33 C 0.2843(3) 0.2072(3) 0.00243(15) 0.0375(9) Uani 1 d . . .
H33A H 0.2988 0.1727 -0.0236 0.045 Uiso 1 calc R . .
H33B H 0.2338 0.2418 -0.0145 0.045 Uiso 1 calc R . .
C34 C 0.2463(4) 0.1638(3) 0.0446(2) 0.0538(12) Uani 1 d . . .
H34A H 0.2908 0.1235 0.0568 0.081 Uiso 1 calc R . .
H34B H 0.1819 0.1440 0.0305 0.081 Uiso 1 calc R . .
H34C H 0.2422 0.1967 0.0730 0.081 Uiso 1 calc R . .
C35 C 0.4997(3) 0.1583(3) 0.00313(18) 0.0453(11) Uani 1 d . . .
H35A H 0.5580 0.1675 -0.0114 0.054 Uiso 1 calc R . .
H35B H 0.4471 0.1416 -0.0247 0.054 Uiso 1 calc R . .
C36 C 0.5219(5) 0.0982(3) 0.0450(2) 0.0633(14) Uani 1 d . . .
H36A H 0.5783 0.1129 0.0707 0.095 Uiso 1 calc R . .
H36B H 0.5355 0.0517 0.0295 0.095 Uiso 1 calc R . .
H36C H 0.4658 0.0922 0.0612 0.095 Uiso 1 calc R . .
C37 C 0.8207(3) 0.3543(2) 0.28541(13) 0.0302(8) Uani 1 d . . .
C38 C 0.8876(3) 0.2970(3) 0.28815(16) 0.0398(9) Uani 1 d . . .
H38 H 0.8764 0.2586 0.2638 0.048 Uiso 1 calc R . .
C39 C 0.9709(3) 0.2960(3) 0.32659(19) 0.0508(12) Uani 1 d . . .
H39 H 1.0162 0.2572 0.3282 0.061 Uiso 1 calc R . .
C40 C 0.9873(3) 0.3536(3) 0.36323(17) 0.0500(12) Uani 1 d . . .
H40 H 1.0430 0.3527 0.3898 0.060 Uiso 1 calc R . .
C41 C 0.9238(3) 0.4091(3) 0.36015(15) 0.0486(12) Uani 1 d . . .
H41 H 0.9357 0.4476 0.3844 0.058 Uiso 1 calc R . .
C42 C 0.8381(3) 0.4114(3) 0.32070(14) 0.0362(9) Uani 1 d . . .
H42 H 0.7940 0.4512 0.3187 0.043 Uiso 1 calc R . .
C43 C 0.3440(3) 0.4435(2) 0.28744(13) 0.0309(8) Uani 1 d . . .
C44 C 0.3835(3) 0.4917(3) 0.32555(14) 0.0370(9) Uani 1 d . . .
H44 H 0.4457 0.5121 0.3258 0.044 Uiso 1 calc R . .
C45 C 0.3334(4) 0.5114(3) 0.36409(17) 0.0469(11) Uani 1 d . . .
H45 H 0.3614 0.5447 0.3901 0.056 Uiso 1 calc R . .
C46 C 0.2427(4) 0.4816(3) 0.36386(19) 0.0517(12) Uani 1 d . . .
H46 H 0.2089 0.4942 0.3900 0.062 Uiso 1 calc R . .
C47 C 0.2017(4) 0.4344(3) 0.3262(2) 0.0515(12) Uani 1 d . . .
H47 H 0.1395 0.4145 0.3264 0.062 Uiso 1 calc R . .
C48 C 0.2510(3) 0.4148(3) 0.28668(16) 0.0370(9) Uani 1 d . . .
H48 H 0.2215 0.3829 0.2601 0.044 Uiso 1 calc R . .
C49 C 0.2109(3) 0.3560(2) 0.02900(13) 0.0304(8) Uani 1 d . . .
C50 C 0.1280(3) 0.3251(3) 0.04177(15) 0.0369(9) Uani 1 d . . .
H50 H 0.1285 0.3109 0.0759 0.044 Uiso 1 calc R . .
C51 C 0.0437(3) 0.3149(3) 0.00422(19) 0.0463(11) Uani 1 d . . .
H51 H -0.0116 0.2925 0.0131 0.056 Uiso 1 calc R . .
C52 C 0.0407(3) 0.3372(3) -0.04562(17) 0.0446(11) Uani 1 d . . .
H52 H -0.0161 0.3297 -0.0708 0.054 Uiso 1 calc R . .
C53 C 0.1216(3) 0.3707(3) -0.05847(15) 0.0426(10) Uani 1 d . . .
H53 H 0.1191 0.3879 -0.0922 0.051 Uiso 1 calc R . .
C54 C 0.2077(3) 0.3790(2) -0.02124(14) 0.0330(8) Uani 1 d . . .
H54 H 0.2633 0.4003 -0.0304 0.040 Uiso 1 calc R . .
C55 C 0.6854(3) 0.2531(2) 0.02758(13) 0.0294(8) Uani 1 d . . .
C56 C 0.6662(3) 0.2829(3) -0.02292(14) 0.0397(10) Uani 1 d . . .
H56 H 0.6222 0.3225 -0.0311 0.048 Uiso 1 calc R . .
C57 C 0.7126(4) 0.2535(3) -0.06055(15) 0.0517(13) Uani 1 d . . .
H57 H 0.6999 0.2733 -0.0940 0.062 Uiso 1 calc R . .
C58 C 0.7764(4) 0.1962(3) -0.04858(19) 0.0541(13) Uani 1 d . . .
H58 H 0.8074 0.1761 -0.0739 0.065 Uiso 1 calc R . .
C59 C 0.7960(3) 0.1669(3) 0.0013(2) 0.0499(11) Uani 1 d . . .
H59 H 0.8411 0.1280 0.0094 0.060 Uiso 1 calc R . .
C60 C 0.7493(3) 0.1951(3) 0.03879(17) 0.0396(9) Uani 1 d . . .
H60 H 0.7616 0.1744 0.0719 0.048 Uiso 1 calc R . .
C61 C 0.5356(5) 0.4813(3) 0.08502(17) 0.0642(16) Uani 1 d . . .
H61 H 0.5206 0.4435 0.0603 0.077 Uiso 1 calc R . .
C62 C 0.5476(6) 0.5521(4) 0.0676(2) 0.0747(19) Uani 1 d . . .
H62 H 0.5422 0.5620 0.0324 0.090 Uiso 1 calc R . .
C63 C 0.5675(4) 0.6072(3) 0.1032(2) 0.0526(12) Uani 1 d . . .
H63 H 0.5740 0.6565 0.0931 0.063 Uiso 1 calc R . .
C64 C 0.5779(5) 0.5893(3) 0.1538(2) 0.0607(14) Uani 1 d . . .
H64 H 0.5932 0.6261 0.1791 0.073 Uiso 1 calc R . .
C65 C 0.5660(4) 0.5175(3) 0.16764(18) 0.0469(11) Uani 1 d . . .
H65 H 0.5741 0.5063 0.2028 0.056 Uiso 1 calc R . .
C66 C 0.3962(3) 0.2297(3) 0.17880(17) 0.0445(10) Uani 1 d . . .
H66 H 0.3467 0.2658 0.1728 0.053 Uiso 1 calc R . .
C67 C 0.3721(4) 0.1588(3) 0.1899(2) 0.0557(13) Uani 1 d . . .
H67 H 0.3070 0.1466 0.1911 0.067 Uiso 1 calc R . .
C68 C 0.4425(4) 0.1068(3) 0.1992(2) 0.0534(12) Uani 1 d . . .
H68 H 0.4271 0.0580 0.2069 0.064 Uiso 1 calc R . .
C69 C 0.5384(4) 0.1262(3) 0.1971(2) 0.0545(12) Uani 1 d . . .
H69 H 0.5890 0.0910 0.2035 0.065 Uiso 1 calc R . .
C70 C 0.5566(3) 0.1983(3) 0.18550(18) 0.0446(10) Uani 1 d . . .
H70 H 0.6211 0.2118 0.1841 0.053 Uiso 1 calc R . .
C71 C 0.0270(5) 0.2171(4) 0.1723(2) 0.0696(16) Uani 1 d . . .
H71A H -0.0313 0.2452 0.1760 0.084 Uiso 1 calc R . .
H71B H 0.0349 0.1762 0.1971 0.084 Uiso 1 calc R . .
C72 C 0.1533(8) 0.0333(7) -0.0778(3) 0.121(4) Uani 1 d . . .
H72A H 0.1533 0.0819 -0.0943 0.145 Uiso 1 calc R . .
H72B H 0.1393 -0.0040 -0.1051 0.145 Uiso 1 calc R . .

loop_
_atom_site_aniso_label
_atom_site_aniso_U_11
_atom_site_aniso_U_22
_atom_site_aniso_U_33
_atom_site_aniso_U_23
_atom_site_aniso_U_13
_atom_site_aniso_U_12
Fe1 0.0218(2) 0.0285(3) 0.0201(2) 0.00149(18) 0.00629(17) 0.0001(2)
Cl1 0.0692(8) 0.0667(9) 0.0716(8) 0.0020(7) 0.0136(7) -0.0085(7)
Cl2 0.0645(8) 0.0881(12) 0.0763(9) -0.0034(8) 0.0066(7) -0.0155(8)
Cl3 0.0738(11) 0.146(2) 0.1031(14) -0.0246(14) 0.0049(10) -0.0015(13)
Cl4 0.0898(12) 0.0595(10) 0.1339(17) -0.0215(10) 0.0415(12) -0.0017(9)
Cl5 0.0729(8) 0.0457(7) 0.0565(7) -0.0052(5) 0.0311(6) -0.0082(6)
O1 0.165(6) 0.130(5) 0.061(3) -0.012(3) 0.022(3) -0.050(5)
O2 0.112(4) 0.235(9) 0.226(8) 0.177(8) 0.113(5) 0.112(6)
O3 0.088(3) 0.062(3) 0.137(5) 0.016(3) 0.015(3) 0.010(3)
O4 0.0471(19) 0.137(4) 0.055(2) 0.022(2) 0.0142(17) -0.008(2)
N1 0.0261(13) 0.0304(16) 0.0190(12) -0.0010(11) 0.0037(10) 0.0008(12)
N2 0.0202(13) 0.0355(17) 0.0208(12) 0.0011(11) 0.0076(10) -0.0006(12)
N3 0.0289(14) 0.0335(17) 0.0213(13) 0.0011(12) 0.0045(11) 0.0023(13)
N4 0.0277(14) 0.0296(16) 0.0216(12) 0.0010(11) 0.0077(11) 0.0000(12)
N5 0.0231(13) 0.044(2) 0.0300(14) -0.0009(13) 0.0074(11) -0.0004(14)
N6 0.0283(15) 0.046(2) 0.0233(13) -0.0013(13) 0.0032(11) 0.0007(14)
C1 0.0247(15) 0.0314(19) 0.0239(15) 0.0029(13) 0.0109(12) 0.0042(14)
C2 0.0187(14) 0.038(2) 0.0261(15) 0.0049(14) 0.0078(12) 0.0003(14)
C3 0.0231(15) 0.0317(19) 0.0255(15) 0.0047(13) 0.0094(12) -0.0043(14)
C4 0.0215(14) 0.0319(19) 0.0255(15) 0.0018(13) 0.0077(12) -0.0014(14)
C5 0.0200(14) 0.0300(19) 0.0242(15) 0.0005(13) 0.0002(12) -0.0010(14)
C6 0.0228(15) 0.0315(19) 0.0213(14) 0.0038(13) 0.0059(12) 0.0011(14)
C7 0.0265(16) 0.039(2) 0.0220(15) 0.0017(14) 0.0094(13) -0.0019(15)
C8 0.0342(18) 0.031(2) 0.0217(15) -0.0006(13) 0.0075(13) -0.0035(15)
C9 0.0278(16) 0.037(2) 0.0221(15) 0.0022(14) 0.0096(13) 0.0003(15)
C10 0.0263(16) 0.036(2) 0.0256(15) 0.0022(14) 0.0101(13) 0.0010(15)
C11 0.0255(15) 0.038(2) 0.0252(15) 0.0017(14) 0.0082(12) 0.0025(15)
C12 0.0231(15) 0.036(2) 0.0328(17) 0.0030(15) 0.0110(13) 0.0039(15)
C13 0.0263(16) 0.033(2) 0.0304(16) 0.0057(14) 0.0082(13) -0.0002(15)
C14 0.0254(16) 0.042(2) 0.0221(15) 0.0038(14) 0.0057(12) -0.0060(15)
C15 0.0282(16) 0.036(2) 0.0261(15) 0.0040(14) 0.0072(13) -0.0032(16)
C16 0.0294(17) 0.032(2) 0.0258(15) 0.0019(14) 0.0061(13) -0.0006(15)
C17 0.0301(17) 0.033(2) 0.0270(15) 0.0010(14) 0.0049(13) -0.0048(15)
C18 0.0365(19) 0.040(2) 0.0225(15) -0.0028(14) 0.0094(14) -0.0017(17)
C19 0.0264(16) 0.036(2) 0.0208(14) 0.0017(13) 0.0038(12) -0.0025(15)
C20 0.0276(16) 0.036(2) 0.0200(14) 0.0032(13) 0.0067(12) 0.0013(15)
C21 0.0282(16) 0.043(2) 0.0309(17) 0.0044(16) 0.0121(14) -0.0027(16)
C22 0.057(3) 0.053(3) 0.042(2) 0.016(2) 0.0213(19) -0.005(2)
C23 0.0273(17) 0.049(2) 0.0344(18) -0.0017(17) 0.0101(14) -0.0053(17)
C24 0.059(3) 0.046(3) 0.068(3) -0.018(2) 0.021(2) -0.022(2)
C25 0.0319(18) 0.054(3) 0.0288(17) 0.0103(17) 0.0081(14) 0.0011(18)
C26 0.047(2) 0.044(3) 0.053(2) 0.018(2) 0.018(2) 0.011(2)
C27 0.0317(17) 0.045(2) 0.0272(16) 0.0097(15) 0.0144(14) 0.0036(17)
C28 0.048(2) 0.052(3) 0.047(2) 0.010(2) 0.0165(19) -0.005(2)
C29 0.0345(19) 0.043(2) 0.0373(19) 0.0000(17) 0.0086(15) 0.0135(18)
C30 0.062(3) 0.038(3) 0.072(3) -0.012(2) 0.014(3) 0.004(2)
C31 0.0362(19) 0.032(2) 0.0317(17) 0.0043(15) 0.0004(15) 0.0039(16)
C32 0.0271(18) 0.052(3) 0.069(3) -0.010(2) -0.0008(19) 0.0074(19)
C33 0.0341(19) 0.039(2) 0.0378(19) -0.0075(16) 0.0024(15) -0.0050(17)
C34 0.048(3) 0.053(3) 0.060(3) 0.001(2) 0.011(2) -0.016(2)
C35 0.043(2) 0.050(3) 0.041(2) -0.0186(19) 0.0049(18) -0.006(2)
C36 0.070(3) 0.044(3) 0.074(3) -0.005(3) 0.009(3) 0.003(3)
C37 0.0219(15) 0.040(2) 0.0267(16) 0.0075(15) 0.0002(13) -0.0027(15)
C38 0.0351(19) 0.048(3) 0.0390(19) 0.0051(18) 0.0140(16) 0.0034(18)
C39 0.0318(19) 0.070(3) 0.052(2) 0.022(2) 0.0132(18) 0.010(2)
C40 0.0308(19) 0.085(4) 0.0322(19) 0.013(2) 0.0025(16) 0.002(2)
C41 0.041(2) 0.079(4) 0.0250(17) -0.0038(19) 0.0024(16) -0.015(2)
C42 0.0289(17) 0.048(2) 0.0307(17) -0.0008(16) 0.0046(14) -0.0024(17)
C43 0.0274(16) 0.038(2) 0.0281(16) 0.0018(14) 0.0077(13) 0.0061(15)
C44 0.039(2) 0.042(2) 0.0294(16) -0.0074(16) 0.0054(15) 0.0021(18)
C45 0.059(3) 0.046(3) 0.037(2) -0.0064(19) 0.0135(19) 0.008(2)
C46 0.050(3) 0.063(3) 0.051(2) 0.002(2) 0.032(2) 0.015(2)
C47 0.045(2) 0.057(3) 0.063(3) 0.008(2) 0.036(2) 0.006(2)
C48 0.0322(18) 0.044(2) 0.0385(19) 0.0040(17) 0.0154(15) 0.0026(17)
C49 0.0264(16) 0.038(2) 0.0262(16) -0.0002(14) 0.0042(13) -0.0023(16)
C50 0.0341(19) 0.046(2) 0.0302(17) -0.0027(16) 0.0044(15) -0.0031(18)
C51 0.0267(18) 0.055(3) 0.056(3) -0.017(2) 0.0038(18) -0.0064(19)
C52 0.0327(19) 0.054(3) 0.041(2) -0.0140(19) -0.0065(17) 0.0095(19)
C53 0.048(2) 0.048(3) 0.0288(17) -0.0063(17) -0.0007(16) 0.012(2)
C54 0.0307(17) 0.037(2) 0.0295(17) 0.0028(15) 0.0024(14) 0.0066(16)
C55 0.0248(16) 0.038(2) 0.0257(15) -0.0045(14) 0.0072(13) -0.0034(15)
C56 0.039(2) 0.058(3) 0.0230(16) -0.0010(17) 0.0099(14) 0.001(2)
C57 0.058(3) 0.078(4) 0.0231(17) -0.004(2) 0.0177(18) -0.012(3)
C58 0.060(3) 0.063(3) 0.049(3) -0.017(2) 0.033(2) -0.010(3)
C59 0.042(2) 0.049(3) 0.065(3) -0.008(2) 0.025(2) 0.003(2)
C60 0.0343(19) 0.041(2) 0.045(2) -0.0055(18) 0.0123(17) -0.0002(18)
C61 0.107(5) 0.055(3) 0.029(2) 0.003(2) 0.010(2) -0.018(3)
C62 0.114(5) 0.063(4) 0.043(3) 0.017(3) 0.007(3) -0.029(4)
C63 0.046(2) 0.051(3) 0.057(3) 0.007(2) -0.001(2) -0.009(2)
C64 0.081(4) 0.052(3) 0.048(3) -0.002(2) 0.009(2) -0.010(3)
C65 0.061(3) 0.040(2) 0.041(2) -0.0030(18) 0.013(2) -0.012(2)
C66 0.0300(18) 0.055(3) 0.050(2) 0.005(2) 0.0108(17) -0.006(2)
C67 0.038(2) 0.061(3) 0.068(3) 0.009(2) 0.009(2) -0.013(2)
C68 0.051(3) 0.048(3) 0.060(3) 0.015(2) 0.009(2) -0.007(2)
C69 0.043(2) 0.048(3) 0.070(3) 0.016(2) 0.002(2) 0.003(2)
C70 0.0304(19) 0.048(3) 0.055(2) 0.008(2) 0.0086(18) -0.0018(19)
C71 0.062(3) 0.081(4) 0.070(3) 0.014(3) 0.021(3) -0.012(3)
C72 0.147(9) 0.156(10) 0.060(4) 0.017(5) 0.021(5) 0.043(8)

loop_
_atom_type_symbol
_atom_type_description
_atom_type_scat_dispersion_real
_atom_type_scat_dispersion_imag
_atom_type_scat_source
C C 0.0033 0.0016 'International Tables Vol C Tables 4.2.6.8 and 6.1.1.4'
H H 0.0000 0.0000 'International Tables Vol C Tables 4.2.6.8 and 6.1.1.4'
O O 0.0106 0.0060 'International Tables Vol C Tables 4.2.6.8 and 6.1.1.4'
N N 0.0061 0.0033 'International Tables Vol C Tables 4.2.6.8 and 6.1.1.4'
Fe Fe 0.3463 0.8444 'International Tables Vol C Tables 4.2.6.8 and 6.1.1.4'
Cl Cl 0.1484 0.1585 'International Tables Vol C Tables 4.2.6.8 and 6.1.1.4'

loop_
_geom_angle_atom_site_label_1
_geom_angle_atom_site_label_2
_geom_angle_atom_site_label_3
_geom_angle
_geom_angle_site_symmetry_1
_geom_angle_site_symmetry_3
_geom_angle_publ_flag
N1 Fe1 N3 174.08(13) . . ?
N1 Fe1 N4 90.35(12) . . ?
N3 Fe1 N4 90.17(12) . . ?
N1 Fe1 N2 90.17(12) . . ?
N3 Fe1 N2 89.98(12) . . ?
N4 Fe1 N2 173.60(13) . . ?
N1 Fe1 N5 87.99(13) . . ?
N3 Fe1 N5 86.10(13) . . ?
N4 Fe1 N5 91.92(13) . . ?
N2 Fe1 N5 94.47(13) . . ?
N1 Fe1 N6 92.93(13) . . ?
N3 Fe1 N6 92.99(13) . . ?
N4 Fe1 N6 86.55(12) . . ?
N2 Fe1 N6 87.06(12) . . ?
N5 Fe1 N6 178.21(11) . . ?
O2 Cl5 O3 111.6(5) . . ?
O2 Cl5 O4 111.1(3) . . ?
O3 Cl5 O4 112.8(4) . . ?
O2 Cl5 O1 119.0(6) . . ?
O3 Cl5 O1 96.8(4) . . ?
O4 Cl5 O1 104.7(3) . . ?
C1 N1 C4 106.6(3) . . ?
C1 N1 Fe1 124.5(2) . . ?
C4 N1 Fe1 123.7(2) . . ?
C9 N2 C6 105.8(3) . . ?
C9 N2 Fe1 122.9(2) . . ?
C6 N2 Fe1 122.9(2) . . ?
C11 N3 C14 107.0(3) . . ?
C11 N3 Fe1 123.2(2) . . ?
C14 N3 Fe1 124.0(2) . . ?
C19 N4 C16 106.3(3) . . ?
C19 N4 Fe1 123.1(2) . . ?
C16 N4 Fe1 123.1(2) . . ?
C65 N5 C61 115.6(4) . . ?
C65 N5 Fe1 122.5(3) . . ?
C61 N5 Fe1 121.9(3) . . ?
C70 N6 C66 117.8(4) . . ?
C70 N6 Fe1 121.8(3) . . ?
C66 N6 Fe1 120.3(3) . . ?
N1 C1 C20 121.9(3) . . ?
N1 C1 C2 109.5(3) . . ?
C20 C1 C2 128.4(3) . . ?
C3 C2 C1 107.4(3) . . ?
C3 C2 C21 124.8(3) . . ?
C1 C2 C21 127.5(3) . . ?
C2 C3 C4 106.8(3) . . ?
C2 C3 C23 126.0(3) . . ?
C4 C3 C23 126.1(3) . . ?
N1 C4 C5 121.4(3) . . ?
N1 C4 C3 109.2(3) . . ?
C5 C4 C3 128.5(3) . . ?
C6 C5 C4 121.7(3) . . ?
C6 C5 C37 117.2(3) . . ?
C4 C5 C37 121.1(3) . . ?
N2 C6 C5 121.5(3) . . ?
N2 C6 C7 109.2(3) . . ?
C5 C6 C7 129.2(3) . . ?
C8 C7 C6 107.3(3) . . ?
C8 C7 C25 126.0(3) . . ?
C6 C7 C25 125.9(3) . . ?
C7 C8 C9 106.1(3) . . ?
C7 C8 C27 125.7(3) . . ?
C9 C8 C27 126.9(3) . . ?
N2 C9 C10 121.0(3) . . ?
N2 C9 C8 110.8(3) . . ?
C10 C9 C8 128.0(3) . . ?
C9 C10 C11 121.0(3) . . ?
C9 C10 C43 118.7(3) . . ?
C11 C10 C43 120.3(3) . . ?
N3 C11 C10 121.9(3) . . ?
N3 C11 C12 109.4(3) . . ?
C10 C11 C12 128.0(3) . . ?
C13 C12 C11 107.1(3) . . ?
C13 C12 C29 125.4(3) . . ?
C11 C12 C29 126.7(3) . . ?
C12 C13 C14 107.0(3) . . ?
C12 C13 C31 125.5(4) . . ?
C14 C13 C31 127.2(3) . . ?
N3 C14 C15 121.3(4) . . ?
N3 C14 C13 109.0(3) . . ?
C15 C14 C13 129.1(3) . . ?
C16 C15 C14 122.9(3) . . ?
C16 C15 C49 116.7(3) . . ?
C14 C15 C49 120.4(3) . . ?
C15 C16 N4 121.3(3) . . ?
C15 C16 C17 129.7(3) . . ?
N4 C16 C17 108.7(3) . . ?
C18 C17 C16 107.5(3) . . ?
C18 C17 C33 126.1(4) . . ?
C16 C17 C33 125.2(4) . . ?
C17 C18 C19 107.6(3) . . ?
C17 C18 C35 125.6(4) . . ?
C19 C18 C35 125.8(4) . . ?
N4 C19 C20 121.4(3) . . ?
N4 C19 C18 109.2(3) . . ?
C20 C19 C18 129.1(4) . . ?
C1 C20 C19 122.3(3) . . ?
C1 C20 C55 119.9(3) . . ?
C19 C20 C55 117.8(3) . . ?
C22 C21 C2 112.4(3) . . ?
C22 C21 H21A 109.1 . . ?
C2 C21 H21A 109.1 . . ?
C22 C21 H21B 109.1 . . ?
C2 C21 H21B 109.1 . . ?
H21A C21 H21B 107.9 . . ?
C21 C22 H22A 109.5 . . ?
C21 C22 H22B 109.5 . . ?
H22A C22 H22B 109.5 . . ?
C21 C22 H22C 109.5 . . ?
H22A C22 H22C 109.5 . . ?
H22B C22 H22C 109.5 . . ?
C24 C23 C3 110.5(4) . . ?
C24 C23 H23A 109.5 . . ?
C3 C23 H23A 109.5 . . ?
C24 C23 H23B 109.5 . . ?
C3 C23 H23B 109.5 . . ?
H23A C23 H23B 108.1 . . ?
C23 C24 H24A 109.5 . . ?
C23 C24 H24B 109.5 . . ?
H24A C24 H24B 109.5 . . ?
C23 C24 H24C 109.5 . . ?
H24A C24 H24C 109.5 . . ?
H24B C24 H24C 109.5 . . ?
C7 C25 C26 110.0(3) . . ?
C7 C25 H25A 109.7 . . ?
C26 C25 H25A 109.7 . . ?
C7 C25 H25B 109.7 . . ?
C26 C25 H25B 109.7 . . ?
H25A C25 H25B 108.2 . . ?
C25 C26 H26A 109.5 . . ?
C25 C26 H26B 109.5 . . ?
H26A C26 H26B 109.5 . . ?
C25 C26 H26C 109.5 . . ?
H26A C26 H26C 109.5 . . ?
H26B C26 H26C 109.5 . . ?
C28 C27 C8 111.3(3) . . ?
C28 C27 H27A 109.4 . . ?
C8 C27 H27A 109.4 . . ?
C28 C27 H27B 109.4 . . ?
C8 C27 H27B 109.4 . . ?
H27A C27 H27B 108.0 . . ?
C27 C28 H28A 109.5 . . ?
C27 C28 H28B 109.5 . . ?
H28A C28 H28B 109.5 . . ?
C27 C28 H28C 109.5 . . ?
H28A C28 H28C 109.5 . . ?
H28B C28 H28C 109.5 . . ?
C12 C29 C30 111.9(4) . . ?
C12 C29 H29A 109.2 . . ?
C30 C29 H29A 109.2 . . ?
C12 C29 H29B 109.2 . . ?
C30 C29 H29B 109.2 . . ?
H29A C29 H29B 107.9 . . ?
C29 C30 H30A 109.5 . . ?
C29 C30 H30B 109.5 . . ?
H30A C30 H30B 109.5 . . ?
C29 C30 H30C 109.5 . . ?
H30A C30 H30C 109.5 . . ?
H30B C30 H30C 109.5 . . ?
C13 C31 C32 113.2(4) . . ?
C13 C31 H31A 108.9 . . ?
C32 C31 H31A 108.9 . . ?
C13 C31 H31B 108.9 . . ?
C32 C31 H31B 108.9 . . ?
H31A C31 H31B 107.8 . . ?
C31 C32 H32A 109.5 . . ?
C31 C32 H32B 109.5 . . ?
H32A C32 H32B 109.5 . . ?
C31 C32 H32C 109.5 . . ?
H32A C32 H32C 109.5 . . ?
H32B C32 H32C 109.5 . . ?
C17 C33 C34 110.1(3) . . ?
C17 C33 H33A 109.6 . . ?
C34 C33 H33A 109.6 . . ?
C17 C33 H33B 109.6 . . ?
C34 C33 H33B 109.6 . . ?
H33A C33 H33B 108.2 . . ?
C33 C34 H34A 109.5 . . ?
C33 C34 H34B 109.5 . . ?
H34A C34 H34B 109.5 . . ?
C33 C34 H34C 109.5 . . ?
H34A C34 H34C 109.5 . . ?
H34B C34 H34C 109.5 . . ?
C18 C35 C36 109.3(4) . . ?
C18 C35 H35A 109.8 . . ?
C36 C35 H35A 109.8 . . ?
C18 C35 H35B 109.8 . . ?
C36 C35 H35B 109.8 . . ?
H35A C35 H35B 108.3 . . ?
C35 C36 H36A 109.5 . . ?
C35 C36 H36B 109.5 . . ?
H36A C36 H36B 109.5 . . ?
C35 C36 H36C 109.5 . . ?
H36A C36 H36C 109.5 . . ?
H36B C36 H36C 109.5 . . ?
C42 C37 C38 119.7(3) . . ?
C42 C37 C5 119.6(4) . . ?
C38 C37 C5 120.7(4) . . ?
C37 C38 C39 120.4(5) . . ?
C37 C38 H38 119.8 . . ?
C39 C38 H38 119.8 . . ?
C38 C39 C40 119.7(5) . . ?
C38 C39 H39 120.1 . . ?
C40 C39 H39 120.1 . . ?
C41 C40 C39 119.8(4) . . ?
C41 C40 H40 120.1 . . ?
C39 C40 H40 120.1 . . ?
C40 C41 C42 121.3(5) . . ?
C40 C41 H41 119.4 . . ?
C42 C41 H41 119.4 . . ?
C37 C42 C41 119.0(4) . . ?
C37 C42 H42 120.5 . . ?
C41 C42 H42 120.5 . . ?
C44 C43 C48 119.1(4) . . ?
C44 C43 C10 122.1(3) . . ?
C48 C43 C10 118.8(3) . . ?
C43 C44 C45 121.1(4) . . ?
C43 C44 H44 119.4 . . ?
C45 C44 H44 119.4 . . ?
C46 C45 C44 119.5(4) . . ?
C46 C45 H45 120.2 . . ?
C44 C45 H45 120.2 . . ?
C47 C46 C45 120.4(4) . . ?
C47 C46 H46 119.8 . . ?
C45 C46 H46 119.8 . . ?
C46 C47 C48 120.7(4) . . ?
C46 C47 H47 119.6 . . ?
C48 C47 H47 119.6 . . ?
C43 C48 C47 119.1(4) . . ?
C43 C48 H48 120.4 . . ?
C47 C48 H48 120.4 . . ?
C50 C49 C54 119.0(4) . . ?
C50 C49 C15 120.0(3) . . ?
C54 C49 C15 120.8(3) . . ?
C49 C50 C51 120.4(4) . . ?
C49 C50 H50 119.8 . . ?
C51 C50 H50 119.8 . . ?
C52 C51 C50 120.6(4) . . ?
C52 C51 H51 119.7 . . ?
C50 C51 H51 119.7 . . ?
C51 C52 C53 119.6(4) . . ?
C51 C52 H52 120.2 . . ?
C53 C52 H52 120.2 . . ?
C52 C53 C54 120.0(4) . . ?
C52 C53 H53 120.0 . . ?
C54 C53 H53 120.0 . . ?
C49 C54 C53 120.3(4) . . ?
C49 C54 H54 119.8 . . ?
C53 C54 H54 119.8 . . ?
C60 C55 C56 119.3(4) . . ?
C60 C55 C20 121.0(3) . . ?
C56 C55 C20 119.7(4) . . ?
C57 C56 C55 120.2(4) . . ?
C57 C56 H56 119.9 . . ?
C55 C56 H56 119.9 . . ?
C58 C57 C56 119.7(4) . . ?
C58 C57 H57 120.1 . . ?
C56 C57 H57 120.1 . . ?
C57 C58 C59 120.3(4) . . ?
C57 C58 H58 119.9 . . ?
C59 C58 H58 119.9 . . ?
C60 C59 C58 120.4(5) . . ?
C60 C59 H59 119.8 . . ?
C58 C59 H59 119.8 . . ?
C55 C60 C59 120.1(4) . . ?
C55 C60 H60 119.9 . . ?
C59 C60 H60 119.9 . . ?
N5 C61 C62 124.7(5) . . ?
N5 C61 H61 117.7 . . ?
C62 C61 H61 117.7 . . ?
C63 C62 C61 117.8(5) . . ?
C63 C62 H62 121.1 . . ?
C61 C62 H62 121.1 . . ?
C64 C63 C62 118.5(5) . . ?
C64 C63 H63 120.8 . . ?
C62 C63 H63 120.8 . . ?
C63 C64 C65 119.8(5) . . ?
C63 C64 H64 120.1 . . ?
C65 C64 H64 120.1 . . ?
N5 C65 C64 123.6(4) . . ?
N5 C65 H65 118.2 . . ?
C64 C65 H65 118.2 . . ?
N6 C66 C67 122.5(5) . . ?
N6 C66 H66 118.7 . . ?
C67 C66 H66 118.7 . . ?
C68 C67 C66 119.3(5) . . ?
C68 C67 H67 120.3 . . ?
C66 C67 H67 120.3 . . ?
C67 C68 C69 119.3(5) . . ?
C67 C68 H68 120.3 . . ?
C69 C68 H68 120.3 . . ?
C70 C69 C68 117.9(5) . . ?
C70 C69 H69 121.1 . . ?
C68 C69 H69 121.1 . . ?
N6 C70 C69 123.2(4) . . ?
N6 C70 H70 118.4 . . ?
C69 C70 H70 118.4 . . ?
Cl2 C71 Cl1 111.8(3) . . ?
Cl2 C71 H71A 109.3 . . ?
Cl1 C71 H71A 109.3 . . ?
Cl2 C71 H71B 109.3 . . ?
Cl1 C71 H71B 109.3 . . ?
H71A C71 H71B 107.9 . . ?
Cl3 C72 Cl4 113.9(5) . . ?
Cl3 C72 H72A 108.8 . . ?
Cl4 C72 H72A 108.8 . . ?
Cl3 C72 H72B 108.8 . . ?
Cl4 C72 H72B 108.8 . . ?
H72A C72 H72B 107.7 . . ?

loop_
_geom_bond_atom_site_label_1
_geom_bond_atom_site_label_2
_geom_bond_distance
_geom_bond_site_symmetry_2
_geom_bond_publ_flag
Fe1 N1 1.950(3) . ?
Fe1 N3 1.953(3) . ?
Fe1 N4 1.954(3) . ?
Fe1 N2 1.958(3) . ?
Fe1 N5 2.039(4) . ?
Fe1 N6 2.042(4) . ?
Cl1 C71 1.742(7) . ?
Cl2 C71 1.722(6) . ?
Cl3 C72 1.674(11) . ?
Cl4 C72 1.730(10) . ?
Cl5 O2 1.338(6) . ?
Cl5 O3 1.395(5) . ?
Cl5 O4 1.405(4) . ?
Cl5 O1 1.484(6) . ?
N1 C1 1.362(4) . ?
N1 C4 1.374(4) . ?
N2 C9 1.357(4) . ?
N2 C6 1.376(4) . ?
N3 C11 1.348(5) . ?
N3 C14 1.373(4) . ?
N4 C19 1.367(5) . ?
N4 C16 1.393(4) . ?
N5 C65 1.311(6) . ?
N5 C61 1.314(5) . ?
N6 C70 1.310(6) . ?
N6 C66 1.326(5) . ?
C1 C20 1.394(5) . ?
C1 C2 1.424(5) . ?
C2 C3 1.354(5) . ?
C2 C21 1.496(5) . ?
C3 C4 1.431(5) . ?
C3 C23 1.500(5) . ?
C4 C5 1.396(5) . ?
C5 C6 1.388(5) . ?
C5 C37 1.483(4) . ?
C6 C7 1.438(4) . ?
C7 C8 1.354(5) . ?
C7 C25 1.487(5) . ?
C8 C9 1.433(5) . ?
C8 C27 1.488(5) . ?
C9 C10 1.388(5) . ?
C10 C11 1.412(5) . ?
C10 C43 1.478(5) . ?
C11 C12 1.424(5) . ?
C12 C13 1.356(5) . ?
C12 C29 1.492(6) . ?
C13 C14 1.419(6) . ?
C13 C31 1.488(5) . ?
C14 C15 1.385(5) . ?
C15 C16 1.376(5) . ?
C15 C49 1.492(5) . ?
C16 C17 1.420(5) . ?
C17 C18 1.350(5) . ?
C17 C33 1.495(5) . ?
C18 C19 1.423(5) . ?
C18 C35 1.481(6) . ?
C19 C20 1.392(5) . ?
C20 C55 1.478(5) . ?
C21 C22 1.494(6) . ?
C21 H21A 0.9700 . ?
C21 H21B 0.9700 . ?
C22 H22A 0.9600 . ?
C22 H22B 0.9600 . ?
C22 H22C 0.9600 . ?
C23 C24 1.484(7) . ?
C23 H23A 0.9700 . ?
C23 H23B 0.9700 . ?
C24 H24A 0.9600 . ?
C24 H24B 0.9600 . ?
C24 H24C 0.9600 . ?
C25 C26 1.502(7) . ?
C25 H25A 0.9700 . ?
C25 H25B 0.9700 . ?
C26 H26A 0.9600 . ?
C26 H26B 0.9600 . ?
C26 H26C 0.9600 . ?
C27 C28 1.485(7) . ?
C27 H27A 0.9700 . ?
C27 H27B 0.9700 . ?
C28 H28A 0.9600 . ?
C28 H28B 0.9600 . ?
C28 H28C 0.9600 . ?
C29 C30 1.501(7) . ?
C29 H29A 0.9700 . ?
C29 H29B 0.9700 . ?
C30 H30A 0.9600 . ?
C30 H30B 0.9600 . ?
C30 H30C 0.9600 . ?
C31 C32 1.505(6) . ?
C31 H31A 0.9700 . ?
C31 H31B 0.9700 . ?
C32 H32A 0.9600 . ?
C32 H32B 0.9600 . ?
C32 H32C 0.9600 . ?
C33 C34 1.526(7) . ?
C33 H33A 0.9700 . ?
C33 H33B 0.9700 . ?
C34 H34A 0.9600 . ?
C34 H34B 0.9600 . ?
C34 H34C 0.9600 . ?
C35 C36 1.524(8) . ?
C35 H35A 0.9700 . ?
C35 H35B 0.9700 . ?
C36 H36A 0.9600 . ?
C36 H36B 0.9600 . ?
C36 H36C 0.9600 . ?
C37 C42 1.367(6) . ?
C37 C38 1.371(6) . ?
C38 C39 1.372(6) . ?
C38 H38 0.9300 . ?
C39 C40 1.395(8) . ?
C39 H39 0.9300 . ?
C40 C41 1.316(8) . ?
C40 H40 0.9300 . ?
C41 C42 1.411(5) . ?
C41 H41 0.9300 . ?
C42 H42 0.9300 . ?
C43 C44 1.352(5) . ?
C43 C48 1.378(5) . ?
C44 C45 1.379(6) . ?
C44 H44 0.9300 . ?
C45 C46 1.359(7) . ?
C45 H45 0.9300 . ?
C46 C47 1.337(8) . ?
C46 H46 0.9300 . ?
C47 C48 1.392(6) . ?
C47 H47 0.9300 . ?
C48 H48 0.9300 . ?
C49 C50 1.371(6) . ?
C49 C54 1.373(5) . ?
C50 C51 1.380(5) . ?
C50 H50 0.9300 . ?
C51 C52 1.360(7) . ?
C51 H51 0.9300 . ?
C52 C53 1.367(7) . ?
C52 H52 0.9300 . ?
C53 C54 1.389(5) . ?
C53 H53 0.9300 . ?
C54 H54 0.9300 . ?
C55 C60 1.354(6) . ?
C55 C56 1.404(5) . ?
C56 C57 1.382(6) . ?
C56 H56 0.9300 . ?
C57 C58 1.347(8) . ?
C57 H57 0.9300 . ?
C58 C59 1.385(8) . ?
C58 H58 0.9300 . ?
C59 C60 1.374(6) . ?
C59 H59 0.9300 . ?
C60 H60 0.9300 . ?
C61 C62 1.367(8) . ?
C61 H61 0.9300 . ?
C62 C63 1.348(8) . ?
C62 H62 0.9300 . ?
C63 C64 1.345(7) . ?
C63 H63 0.9300 . ?
C64 C65 1.352(8) . ?
C64 H64 0.9300 . ?
C65 H65 0.9300 . ?
C66 C67 1.358(7) . ?
C66 H66 0.9300 . ?
C67 C68 1.330(8) . ?
C67 H67 0.9300 . ?
C68 C69 1.380(7) . ?
C68 H68 0.9300 . ?
C69 C70 1.359(7) . ?
C69 H69 0.9300 . ?
C70 H70 0.9300 . ?
C71 H71A 0.9700 . ?
C71 H71B 0.9700 . ?
C72 H72A 0.9700 . ?
C72 H72B 0.9700 . ?

loop_
_geom_torsion_atom_site_label_1
_geom_torsion_atom_site_label_2
_geom_torsion_atom_site_label_3
_geom_torsion_atom_site_label_4
_geom_torsion
_geom_torsion_site_symmetry_1
_geom_torsion_site_symmetry_2
_geom_torsion_site_symmetry_3
_geom_torsion_site_symmetry_4
_geom_torsion_publ_flag
N4 Fe1 N1 C1 15.6(3) . . . . ?
N2 Fe1 N1 C1 -170.8(3) . . . . ?
N5 Fe1 N1 C1 -76.3(3) . . . . ?
N6 Fe1 N1 C1 102.1(3) . . . . ?
N4 Fe1 N1 C4 166.8(3) . . . . ?
N2 Fe1 N1 C4 -19.6(3) . . . . ?
N5 Fe1 N1 C4 74.9(3) . . . . ?
N6 Fe1 N1 C4 -106.7(3) . . . . ?
N1 Fe1 N2 C9 -163.0(3) . . . . ?
N3 Fe1 N2 C9 23.0(3) . . . . ?
N5 Fe1 N2 C9 109.0(3) . . . . ?
N6 Fe1 N2 C9 -70.0(3) . . . . ?
N1 Fe1 N2 C6 -19.5(3) . . . . ?
N3 Fe1 N2 C6 166.5(3) . . . . ?
N5 Fe1 N2 C6 -107.5(3) . . . . ?
N6 Fe1 N2 C6 73.5(3) . . . . ?
N4 Fe1 N3 C11 -168.7(3) . . . . ?
N2 Fe1 N3 C11 17.7(3) . . . . ?
N5 Fe1 N3 C11 -76.8(3) . . . . ?
N6 Fe1 N3 C11 104.8(3) . . . . ?
N4 Fe1 N3 C14 -18.8(3) . . . . ?
N2 Fe1 N3 C14 167.6(3) . . . . ?
N5 Fe1 N3 C14 73.1(3) . . . . ?
N6 Fe1 N3 C14 -105.3(3) . . . . ?
N1 Fe1 N4 C19 21.5(3) . . . . ?
N3 Fe1 N4 C19 -164.4(3) . . . . ?
N5 Fe1 N4 C19 109.5(3) . . . . ?
N6 Fe1 N4 C19 -71.4(3) . . . . ?
N1 Fe1 N4 C16 167.1(3) . . . . ?
N3 Fe1 N4 C16 -18.8(3) . . . . ?
N5 Fe1 N4 C16 -104.9(3) . . . . ?
N6 Fe1 N4 C16 74.2(3) . . . . ?
N1 Fe1 N5 C65 -96.2(4) . . . . ?
N3 Fe1 N5 C65 83.5(4) . . . . ?
N4 Fe1 N5 C65 173.5(4) . . . . ?
N2 Fe1 N5 C65 -6.2(4) . . . . ?
N1 Fe1 N5 C61 86.5(4) . . . . ?
N3 Fe1 N5 C61 -93.8(4) . . . . ?
N4 Fe1 N5 C61 -3.8(4) . . . . ?
N2 Fe1 N5 C61 176.5(4) . . . . ?
N1 Fe1 N6 C70 3.8(3) . . . . ?
N3 Fe1 N6 C70 -176.0(3) . . . . ?
N4 Fe1 N6 C70 94.0(3) . . . . ?
N2 Fe1 N6 C70 -86.2(3) . . . . ?
N1 Fe1 N6 C66 -174.3(3) . . . . ?
N3 Fe1 N6 C66 5.8(3) . . . . ?
N4 Fe1 N6 C66 -84.1(3) . . . . ?
N2 Fe1 N6 C66 95.7(3) . . . . ?
C4 N1 C1 C20 168.1(3) . . . . ?
Fe1 N1 C1 C20 -36.6(5) . . . . ?
C4 N1 C1 C2 -6.7(4) . . . . ?
Fe1 N1 C1 C2 148.5(3) . . . . ?
N1 C1 C2 C3 4.2(4) . . . . ?
C20 C1 C2 C3 -170.2(4) . . . . ?
N1 C1 C2 C21 -170.2(4) . . . . ?
C20 C1 C2 C21 15.4(7) . . . . ?
C1 C2 C3 C4 0.0(4) . . . . ?
C21 C2 C3 C4 174.6(4) . . . . ?
C1 C2 C3 C23 -168.0(4) . . . . ?
C21 C2 C3 C23 6.5(6) . . . . ?
C1 N1 C4 C5 -163.5(3) . . . . ?
Fe1 N1 C4 C5 41.0(5) . . . . ?
C1 N1 C4 C3 6.7(4) . . . . ?
Fe1 N1 C4 C3 -148.8(3) . . . . ?
C2 C3 C4 N1 -4.2(4) . . . . ?
C23 C3 C4 N1 163.8(4) . . . . ?
C2 C3 C4 C5 165.1(4) . . . . ?
C23 C3 C4 C5 -26.9(6) . . . . ?
N1 C4 C5 C6 -19.7(6) . . . . ?
C3 C4 C5 C6 172.2(4) . . . . ?
N1 C4 C5 C37 159.0(4) . . . . ?
C3 C4 C5 C37 -9.1(6) . . . . ?
C9 N2 C6 C5 -168.2(4) . . . . ?
Fe1 N2 C6 C5 43.0(5) . . . . ?
C9 N2 C6 C7 8.5(4) . . . . ?
Fe1 N2 C6 C7 -140.2(3) . . . . ?
C4 C5 C6 N2 -24.1(6) . . . . ?
C37 C5 C6 N2 157.1(4) . . . . ?
C4 C5 C6 C7 159.8(4) . . . . ?
C37 C5 C6 C7 -18.9(6) . . . . ?
N2 C6 C7 C8 -5.3(4) . . . . ?
C5 C6 C7 C8 171.2(4) . . . . ?
N2 C6 C7 C25 164.7(4) . . . . ?
C5 C6 C7 C25 -18.8(7) . . . . ?
C6 C7 C8 C9 -0.1(4) . . . . ?
C25 C7 C8 C9 -170.1(4) . . . . ?
C6 C7 C8 C27 167.8(4) . . . . ?
C25 C7 C8 C27 -2.2(6) . . . . ?
C6 N2 C9 C10 165.9(4) . . . . ?
Fe1 N2 C9 C10 -45.4(5) . . . . ?
C6 N2 C9 C8 -8.7(4) . . . . ?
Fe1 N2 C9 C8 140.0(3) . . . . ?
C7 C8 C9 N2 5.5(4) . . . . ?
C27 C8 C9 N2 -162.2(4) . . . . ?
C7 C8 C9 C10 -168.5(4) . . . . ?
C27 C8 C9 C10 23.8(7) . . . . ?
N2 C9 C10 C11 23.1(6) . . . . ?
C8 C9 C10 C11 -163.3(4) . . . . ?
N2 C9 C10 C43 -159.1(4) . . . . ?
C8 C9 C10 C43 14.5(6) . . . . ?
C14 N3 C11 C10 164.2(3) . . . . ?
Fe1 N3 C11 C10 -41.6(5) . . . . ?
C14 N3 C11 C12 -7.1(4) . . . . ?
Fe1 N3 C11 C12 147.1(3) . . . . ?
C9 C10 C11 N3 22.5(6) . . . . ?
C43 C10 C11 N3 -155.3(4) . . . . ?
C9 C10 C11 C12 -168.0(4) . . . . ?
C43 C10 C11 C12 14.3(6) . . . . ?
N3 C11 C12 C13 5.5(4) . . . . ?
C10 C11 C12 C13 -165.1(4) . . . . ?
N3 C11 C12 C29 -164.0(4) . . . . ?
C10 C11 C12 C29 25.4(7) . . . . ?
C11 C12 C13 C14 -1.7(4) . . . . ?
C29 C12 C13 C14 168.0(4) . . . . ?
C11 C12 C13 C31 -176.3(4) . . . . ?
C29 C12 C13 C31 -6.6(6) . . . . ?
C11 N3 C14 C15 -166.1(3) . . . . ?
Fe1 N3 C14 C15 39.9(5) . . . . ?
C11 N3 C14 C13 6.1(4) . . . . ?
Fe1 N3 C14 C13 -147.9(3) . . . . ?
C12 C13 C14 N3 -2.6(4) . . . . ?
C31 C13 C14 N3 171.9(4) . . . . ?
C12 C13 C14 C15 168.8(4) . . . . ?
C31 C13 C14 C15 -16.7(6) . . . . ?
N3 C14 C15 C16 -19.8(6) . . . . ?
C13 C14 C15 C16 169.7(4) . . . . ?
N3 C14 C15 C49 157.4(3) . . . . ?
C13 C14 C15 C49 -13.1(6) . . . . ?
C14 C15 C16 N4 -22.1(6) . . . . ?
C49 C15 C16 N4 160.5(3) . . . . ?
C14 C15 C16 C17 163.4(4) . . . . ?
C49 C15 C16 C17 -13.9(6) . . . . ?
C19 N4 C16 C15 -168.7(3) . . . . ?
Fe1 N4 C16 C15 40.8(5) . . . . ?
C19 N4 C16 C17 6.8(4) . . . . ?
Fe1 N4 C16 C17 -143.7(3) . . . . ?
C15 C16 C17 C18 171.2(4) . . . . ?
N4 C16 C17 C18 -3.8(4) . . . . ?
C15 C16 C17 C33 -20.2(6) . . . . ?
N4 C16 C17 C33 164.8(4) . . . . ?
C16 C17 C18 C19 -0.7(4) . . . . ?
C33 C17 C18 C19 -169.1(4) . . . . ?
C16 C17 C18 C35 169.1(4) . . . . ?
C33 C17 C18 C35 0.6(6) . . . . ?
C16 N4 C19 C20 167.1(3) . . . . ?
Fe1 N4 C19 C20 -42.4(5) . . . . ?
C16 N4 C19 C18 -7.2(4) . . . . ?
Fe1 N4 C19 C18 143.3(3) . . . . ?
C17 C18 C19 N4 5.0(4) . . . . ?
C35 C18 C19 N4 -164.7(4) . . . . ?
C17 C18 C19 C20 -168.7(4) . . . . ?
C35 C18 C19 C20 21.5(7) . . . . ?
N1 C1 C20 C19 18.8(6) . . . . ?
C2 C1 C20 C19 -167.5(4) . . . . ?
N1 C1 C20 C55 -161.3(3) . . . . ?
C2 C1 C20 C55 12.5(6) . . . . ?
N4 C19 C20 C1 22.5(6) . . . . ?
C18 C19 C20 C1 -164.4(4) . . . . ?
N4 C19 C20 C55 -157.5(3) . . . . ?
C18 C19 C20 C55 15.6(6) . . . . ?
C3 C2 C21 C22 -101.3(5) . . . . ?
C1 C2 C21 C22 72.2(5) . . . . ?
C2 C3 C23 C24 95.6(5) . . . . ?
C4 C3 C23 C24 -70.2(5) . . . . ?
C8 C7 C25 C26 101.5(5) . . . . ?
C6 C7 C25 C26 -66.7(5) . . . . ?
C7 C8 C27 C28 -99.1(5) . . . . ?
C9 C8 C27 C28 66.3(5) . . . . ?
C13 C12 C29 C30 -103.4(5) . . . . ?
C11 C12 C29 C30 64.3(6) . . . . ?
C12 C13 C31 C32 -73.7(5) . . . . ?
C14 C13 C31 C32 112.8(5) . . . . ?
C18 C17 C33 C34 98.5(5) . . . . ?
C16 C17 C33 C34 -67.9(5) . . . . ?
C17 C18 C35 C36 -95.3(5) . . . . ?
C19 C18 C35 C36 72.7(6) . . . . ?
C6 C5 C37 C42 -61.8(5) . . . . ?
C4 C5 C37 C42 119.5(4) . . . . ?
C6 C5 C37 C38 117.7(4) . . . . ?
C4 C5 C37 C38 -61.0(5) . . . . ?
C42 C37 C38 C39 1.1(6) . . . . ?
C5 C37 C38 C39 -178.4(4) . . . . ?
C37 C38 C39 C40 0.3(7) . . . . ?
C38 C39 C40 C41 -1.3(7) . . . . ?
C39 C40 C41 C42 0.8(7) . . . . ?
C38 C37 C42 C41 -1.5(6) . . . . ?
C5 C37 C42 C41 178.0(4) . . . . ?
C40 C41 C42 C37 0.6(7) . . . . ?
C9 C10 C43 C44 61.5(6) . . . . ?
C11 C10 C43 C44 -120.7(4) . . . . ?
C9 C10 C43 C48 -117.3(4) . . . . ?
C11 C10 C43 C48 60.5(5) . . . . ?
C48 C43 C44 C45 1.4(6) . . . . ?
C10 C43 C44 C45 -177.4(4) . . . . ?
C43 C44 C45 C46 0.1(7) . . . . ?
C44 C45 C46 C47 -0.9(8) . . . . ?
C45 C46 C47 C48 0.1(8) . . . . ?
C44 C43 C48 C47 -2.2(6) . . . . ?
C10 C43 C48 C47 176.7(4) . . . . ?
C46 C47 C48 C43 1.4(7) . . . . ?
C16 C15 C49 C50 109.0(4) . . . . ?
C14 C15 C49 C50 -68.4(5) . . . . ?
C16 C15 C49 C54 -66.0(5) . . . . ?
C14 C15 C49 C54 116.6(4) . . . . ?
C54 C49 C50 C51 2.3(7) . . . . ?
C15 C49 C50 C51 -172.8(4) . . . . ?
C49 C50 C51 C52 -1.9(7) . . . . ?
C50 C51 C52 C53 -0.6(7) . . . . ?
C51 C52 C53 C54 2.6(7) . . . . ?
C50 C49 C54 C53 -0.3(6) . . . . ?
C15 C49 C54 C53 174.7(4) . . . . ?
C52 C53 C54 C49 -2.2(7) . . . . ?
C1 C20 C55 C60 66.0(5) . . . . ?
C19 C20 C55 C60 -114.0(4) . . . . ?
C1 C20 C55 C56 -114.3(4) . . . . ?
C19 C20 C55 C56 65.7(5) . . . . ?
C60 C55 C56 C57 -0.4(6) . . . . ?
C20 C55 C56 C57 180.0(4) . . . . ?
C55 C56 C57 C58 0.0(7) . . . . ?
C56 C57 C58 C59 -0.4(8) . . . . ?
C57 C58 C59 C60 1.2(8) . . . . ?
C56 C55 C60 C59 1.2(6) . . . . ?
C20 C55 C60 C59 -179.2(4) . . . . ?
C58 C59 C60 C55 -1.6(7) . . . . ?
C65 N5 C61 C62 -0.7(10) . . . . ?
Fe1 N5 C61 C62 176.8(6) . . . . ?
N5 C61 C62 C63 -1.2(12) . . . . ?
C61 C62 C63 C64 2.3(10) . . . . ?
C62 C63 C64 C65 -1.5(10) . . . . ?
C61 N5 C65 C64 1.6(8) . . . . ?
Fe1 N5 C65 C64 -175.9(5) . . . . ?
C63 C64 C65 N5 -0.5(10) . . . . ?
C70 N6 C66 C67 -0.9(7) . . . . ?
Fe1 N6 C66 C67 177.3(4) . . . . ?
N6 C66 C67 C68 0.7(8) . . . . ?
C66 C67 C68 C69 -0.1(8) . . . . ?
C67 C68 C69 C70 -0.2(8) . . . . ?
C66 N6 C70 C69 0.6(7) . . . . ?
Fe1 N6 C70 C69 -177.6(4) . . . . ?
C68 C69 C70 N6 0.0(8) . . . . ?
